data_2233958
loop_
_publ_author_name
'Aslam, M.'
'Anis, I.'
'Afza, N.'
'Safder, M.'
'Yousuf, S.'

_publ_section_title
;
 {2-[(3-Bromobenzylidene)amino]-5-chlorophenyl}(phenyl)methanone
;
_journal_coeditor_code PV2506
_journal_issue 3
_journal_name_full 'Acta Crystallographica Section E'
_journal_page_first o645
_journal_paper_doi 10.1107/S1600536812004667
_journal_volume 68
_journal_year 2012
_chemical_formula_iupac 'C20 H13 Br Cl N O'
_chemical_formula_moiety 'C20 H13 Br Cl N O'
_chemical_formula_sum 'C20 H13 Br Cl N O'
_chemical_formula_weight 398.67
_chemical_name_systematic
;
{2-[(3-Bromobenzylidene)-amino]-5-chlorophenyl}(phenyl)methanone
;
_space_group_IT_number 61
_symmetry_cell_setting orthorhombic
_symmetry_space_group_name_Hall '-P 2ac 2ab'
_symmetry_space_group_name_H-M 'P b c a'
_atom_sites_solution_hydrogens geom
_atom_sites_solution_primary direct
_atom_sites_solution_secondary difmap
_audit_creation_method SHELXL-97
_cell_angle_alpha 90.00
_cell_angle_beta 90.00
_cell_angle_gamma 90.00
_cell_formula_units_Z 8
_cell_length_a 16.2068(12)
_cell_length_b 7.8839(6)
_cell_length_c 27.262(2)
_cell_measurement_reflns_used 2145
_cell_measurement_temperature 273(2)
_cell_measurement_theta_max 20.54
_cell_measurement_theta_min 2.51
_cell_volume 3483.3(4)
_computing_cell_refinement 'SAINT (Bruker, 2000)'
_computing_data_collection 'SMART (Bruker, 2000)'
_computing_data_reduction 'SAINT (Bruker, 2000)'
_computing_molecular_graphics 'SHELXTL (Sheldrick, 2008)'
_computing_publication_material
;
SHELXTL (Sheldrick, 2008), PARST (Nardelli, 1995) and PLATON
(Spek, 2009)
;
_computing_structure_refinement 'SHELXL97 (Sheldrick, 2008)'
_computing_structure_solution 'SHELXS97 (Sheldrick, 2008)'
_diffrn_ambient_temperature 273(2)
_diffrn_measured_fraction_theta_full 1.000
_diffrn_measured_fraction_theta_max 1.000
_diffrn_measurement_device_type
;
Bruker SMART APEX CCD area-detector
;
_diffrn_measurement_method '\w scan'
_diffrn_radiation_source 'fine-focus sealed tube'
_diffrn_radiation_type MoK\a
_diffrn_radiation_wavelength 0.71073
_diffrn_reflns_av_R_equivalents 0.0560
_diffrn_reflns_av_sigmaI/netI 0.0400
_diffrn_reflns_limit_h_max 19
_diffrn_reflns_limit_h_min -19
_diffrn_reflns_limit_k_max 9
_diffrn_reflns_limit_k_min -9
_diffrn_reflns_limit_l_max 33
_diffrn_reflns_limit_l_min -33
_diffrn_reflns_number 19261
_diffrn_reflns_theta_full 25.50
_diffrn_reflns_theta_max 25.50
_diffrn_reflns_theta_min 1.49
_diffrn_standards_number 0
_exptl_absorpt_coefficient_mu 2.519
_exptl_absorpt_correction_T_max 0.7038
_exptl_absorpt_correction_T_min 0.3542
_exptl_absorpt_correction_type multi-scan
_exptl_absorpt_process_details '(SADABS; Bruker, 2000)'
_exptl_crystal_colour Yellow
_exptl_crystal_density_diffrn 1.520
_exptl_crystal_density_method 'not measured'
_exptl_crystal_description Block
_exptl_crystal_F_000 1600
_exptl_crystal_size_max 0.52
_exptl_crystal_size_mid 0.21
_exptl_crystal_size_min 0.15
_refine_diff_density_max 0.400
_refine_diff_density_min -0.641
_refine_ls_extinction_method none
_refine_ls_goodness_of_fit_ref 1.010
_refine_ls_hydrogen_treatment constr
_refine_ls_matrix_type full
_refine_ls_number_parameters 217
_refine_ls_number_reflns 3243
_refine_ls_number_restraints 0
_refine_ls_restrained_S_all 1.010
_refine_ls_R_factor_all 0.0900
_refine_ls_R_factor_gt 0.0445
_refine_ls_shift/su_max 0.000
_refine_ls_shift/su_mean 0.000
_refine_ls_structure_factor_coef Fsqd
_refine_ls_weighting_details 'calc w=1/[\s^2^(Fo^2^)+(0.0377P)^2^+3.0254P] where P=(Fo^2^+2Fc^2^)/3'
_refine_ls_weighting_scheme calc
_refine_ls_wR_factor_gt 0.0951
_refine_ls_wR_factor_ref 0.1150
_reflns_number_gt 1931
_reflns_number_total 3243
_reflns_threshold_expression I>2\s(I)
_cod_data_source_file pv2506.cif
_cod_data_source_block I
_cod_original_cell_volume 3483.4(5)
_cod_original_sg_symbol_Hall '-P 2ac 2ab '
_cod_original_sg_symbol_H-M 'P b c a '
_cod_database_code 2233958
_cod_database_fobs_code 2233958

loop_
_symmetry_equiv_pos_as_xyz
'x, y, z'
'-x+1/2, -y, z+1/2'
'-x, y+1/2, -z+1/2'
'x+1/2, -y+1/2, -z'
'-x, -y, -z'
'x-1/2, y, -z-1/2'
'x, -y-1/2, z-1/2'
'-x-1/2, y-1/2, z'

loop_
_atom_site_type_symbol
_atom_site_label
_atom_site_fract_x
_atom_site_fract_y
_atom_site_fract_z
_atom_site_U_iso_or_equiv
_atom_site_adp_type
_atom_site_calc_flag
_atom_site_refinement_flags
_atom_site_occupancy
_atom_site_symmetry_multiplicity
Br Br1 0.08907(4) 0.01989(9) 0.238025(19) 0.1197(3) Uani d . 1 1
Cl Cl1 0.20842(7) -0.43108(16) 0.61666(4) 0.0784(4) Uani d . 1 1
O O1 0.04701(14) -0.5034(3) 0.44146(10) 0.0608(7) Uani d . 1 1
N N1 0.21723(16) -0.2133(4) 0.40923(10) 0.0480(7) Uani d . 1 1
C C1 0.1977(2) -0.0784(5) 0.31387(12) 0.0564(10) Uani d . 1 1
H H1B 0.1496 -0.1092 0.3302 0.068 Uiso calc R 1 1
C C2 0.1939(3) -0.0077(5) 0.26789(13) 0.0657(11) Uani d . 1 1
C C3 0.2627(3) 0.0425(5) 0.24302(14) 0.0756(13) Uani d . 1 1
H H3A 0.2585 0.0912 0.2121 0.091 Uiso calc R 1 1
C C4 0.3383(3) 0.0196(6) 0.26466(15) 0.0806(14) Uani d . 1 1
H H4A 0.3859 0.0535 0.2484 0.097 Uiso calc R 1 1
C C5 0.3439(2) -0.0533(6) 0.31041(14) 0.0720(12) Uani d . 1 1
H H5A 0.3955 -0.0691 0.3246 0.086 Uiso calc R 1 1
C C6 0.2739(2) -0.1034(5) 0.33568(12) 0.0508(9) Uani d . 1 1
C C7 0.2795(2) -0.1732(5) 0.38504(12) 0.0517(9) Uani d . 1 1
H H7A 0.3314 -0.1883 0.3990 0.062 Uiso calc R 1 1
C C8 0.22119(19) -0.2687(4) 0.45845(11) 0.0421(8) Uani d . 1 1
C C9 0.2910(2) -0.2620(5) 0.48817(12) 0.0501(9) Uani d . 1 1
H H9A 0.3406 -0.2225 0.4753 0.060 Uiso calc R 1 1
C C10 0.2873(2) -0.3135(5) 0.53632(12) 0.0534(9) Uani d . 1 1
H H10A 0.3342 -0.3089 0.5559 0.064 Uiso calc R 1 1
C C11 0.2143(2) -0.3715(5) 0.55527(12) 0.0508(9) Uani d . 1 1
C C12 0.1447(2) -0.3843(4) 0.52657(12) 0.0485(9) Uani d . 1 1
H H12A 0.0960 -0.4277 0.5396 0.058 Uiso calc R 1 1
C C13 0.14765(18) -0.3321(4) 0.47808(11) 0.0400(8) Uani d . 1 1
C C14 0.07325(18) -0.3588(5) 0.44606(11) 0.0431(8) Uani d . 1 1
C C15 0.03203(19) -0.2139(4) 0.42183(11) 0.0427(8) Uani d . 1 1
C C16 0.0429(2) -0.0504(5) 0.43778(14) 0.0581(10) Uani d . 1 1
H H16A 0.0776 -0.0286 0.4642 0.070 Uiso calc R 1 1
C C18 -0.0479(3) 0.0481(6) 0.37522(18) 0.0799(13) Uani d . 1 1
H H18A -0.0746 0.1369 0.3593 0.096 Uiso calc R 1 1
C C19 -0.0588(2) -0.1138(6) 0.35928(15) 0.0706(12) Uani d . 1 1
H H19A -0.0930 -0.1352 0.3326 0.085 Uiso calc R 1 1
C C17 0.0027(2) 0.0814(6) 0.41493(17) 0.0750(12) Uani d . 1 1
H H17A 0.0096 0.1920 0.4261 0.090 Uiso calc R 1 1
C C20 -0.0199(2) -0.2447(5) 0.38228(13) 0.0553(9) Uani d . 1 1
H H20A -0.0281 -0.3553 0.3714 0.066 Uiso calc R 1 1

loop_
_atom_site_aniso_label
_atom_site_aniso_U_11
_atom_site_aniso_U_22
_atom_site_aniso_U_33
_atom_site_aniso_U_12
_atom_site_aniso_U_13
_atom_site_aniso_U_23
Br1 0.1021(4) 0.1846(7) 0.0725(4) 0.0117(4) -0.0213(3) 0.0344(4)
Cl1 0.0843(7) 0.0996(9) 0.0513(5) -0.0078(6) -0.0055(5) 0.0208(6)
O1 0.0485(14) 0.0481(16) 0.0857(19) -0.0091(13) -0.0129(13) -0.0014(13)
N1 0.0384(15) 0.059(2) 0.0470(16) -0.0057(14) 0.0019(13) 0.0018(14)
C1 0.060(2) 0.066(3) 0.043(2) -0.005(2) 0.0067(17) -0.0031(18)
C2 0.081(3) 0.072(3) 0.044(2) -0.002(2) -0.0013(19) -0.003(2)
C3 0.109(4) 0.077(3) 0.041(2) -0.012(3) 0.012(2) -0.001(2)
C4 0.087(4) 0.100(4) 0.055(2) -0.028(3) 0.024(2) -0.005(2)
C5 0.060(2) 0.099(3) 0.056(2) -0.016(2) 0.0112(19) -0.006(2)
C6 0.054(2) 0.056(2) 0.0417(18) -0.0070(18) 0.0043(16) -0.0089(17)
C7 0.042(2) 0.065(3) 0.048(2) -0.0048(18) -0.0032(17) -0.0059(18)
C8 0.0406(18) 0.041(2) 0.0442(18) -0.0010(16) -0.0002(15) -0.0022(15)
C9 0.0437(19) 0.056(2) 0.051(2) -0.0079(18) -0.0024(17) 0.0021(17)
C10 0.046(2) 0.063(3) 0.051(2) -0.0029(18) -0.0121(17) 0.0017(18)
C11 0.055(2) 0.051(2) 0.0462(19) -0.0017(19) -0.0016(17) 0.0047(17)
C12 0.0436(19) 0.049(2) 0.053(2) -0.0058(17) 0.0027(16) 0.0057(17)
C13 0.0356(18) 0.0359(19) 0.0483(19) -0.0002(15) -0.0017(14) 0.0002(15)
C14 0.0329(17) 0.048(2) 0.0480(19) -0.0035(17) 0.0048(14) -0.0056(17)
C15 0.0356(17) 0.042(2) 0.0503(19) 0.0025(16) 0.0022(15) -0.0020(16)
C16 0.046(2) 0.052(3) 0.077(3) 0.0043(19) -0.0056(19) -0.007(2)
C18 0.066(3) 0.076(3) 0.098(3) 0.016(3) -0.003(3) 0.026(3)
C19 0.059(3) 0.084(3) 0.069(3) 0.007(2) -0.015(2) 0.011(2)
C17 0.065(3) 0.052(3) 0.109(3) 0.006(2) 0.002(3) -0.001(2)
C20 0.050(2) 0.061(2) 0.055(2) 0.0024(19) -0.0054(18) -0.0049(19)

loop_
_atom_type_symbol
_atom_type_description
_atom_type_scat_dispersion_real
_atom_type_scat_dispersion_imag
_atom_type_scat_source
C C 0.0033 0.0016 'International Tables Vol C Tables 4.2.6.8 and 6.1.1.4'
H H 0.0000 0.0000 'International Tables Vol C Tables 4.2.6.8 and 6.1.1.4'
N N 0.0061 0.0033 'International Tables Vol C Tables 4.2.6.8 and 6.1.1.4'
O O 0.0106 0.0060 'International Tables Vol C Tables 4.2.6.8 and 6.1.1.4'
Cl Cl 0.1484 0.1585 'International Tables Vol C Tables 4.2.6.8 and 6.1.1.4'
Br Br -0.2901 2.4595 'International Tables Vol C Tables 4.2.6.8 and 6.1.1.4'

loop_
_geom_angle_atom_site_label_1
_geom_angle_atom_site_label_2
_geom_angle_atom_site_label_3
_geom_angle
C7 N1 C8 123.0(3)
C2 C1 C6 119.4(4)
C2 C1 H1B 120.3
C6 C1 H1B 120.3
C3 C2 C1 122.3(4)
C3 C2 Br1 119.1(3)
C1 C2 Br1 118.6(3)
C2 C3 C4 118.6(4)
C2 C3 H3A 120.7
C4 C3 H3A 120.7
C3 C4 C5 120.2(4)
C3 C4 H4A 119.9
C5 C4 H4A 119.9
C4 C5 C6 121.1(4)
C4 C5 H5A 119.5
C6 C5 H5A 119.5
C1 C6 C5 118.4(3)
C1 C6 C7 120.4(3)
C5 C6 C7 121.1(3)
N1 C7 C6 122.3(3)
N1 C7 H7A 118.9
C6 C7 H7A 118.9
C9 C8 C13 118.9(3)
C9 C8 N1 125.3(3)
C13 C8 N1 115.8(3)
C10 C9 C8 120.6(3)
C10 C9 H9A 119.7
C8 C9 H9A 119.7
C11 C10 C9 119.8(3)
C11 C10 H10A 120.1
C9 C10 H10A 120.1
C10 C11 C12 121.2(3)
C10 C11 Cl1 120.0(3)
C12 C11 Cl1 118.8(3)
C11 C12 C13 119.4(3)
C11 C12 H12A 120.3
C13 C12 H12A 120.3
C12 C13 C8 120.1(3)
C12 C13 C14 119.0(3)
C8 C13 C14 120.7(3)
O1 C14 C15 121.1(3)
O1 C14 C13 118.0(3)
C15 C14 C13 120.9(3)
C16 C15 C20 119.3(3)
C16 C15 C14 121.7(3)
C20 C15 C14 119.0(3)
C15 C16 C17 120.4(4)
C15 C16 H16A 119.8
C17 C16 H16A 119.8
C19 C18 C17 120.4(4)
C19 C18 H18A 119.8
C17 C18 H18A 119.8
C18 C19 C20 120.2(4)
C18 C19 H19A 119.9
C20 C19 H19A 119.9
C16 C17 C18 119.4(4)
C16 C17 H17A 120.3
C18 C17 H17A 120.3
C19 C20 C15 120.3(4)
C19 C20 H20A 119.8
C15 C20 H20A 119.8

loop_
_geom_bond_atom_site_label_1
_geom_bond_atom_site_label_2
_geom_bond_distance
Br1 C2 1.896(4)
Cl1 C11 1.741(3)
O1 C14 1.223(4)
N1 C7 1.246(4)
N1 C8 1.412(4)
C1 C2 1.373(5)
C1 C6 1.384(5)
C1 H1B 0.9300
C2 C3 1.365(6)
C3 C4 1.371(6)
C3 H3A 0.9300
C4 C5 1.376(6)
C4 H4A 0.9300
C5 C6 1.385(5)
C5 H5A 0.9300
C6 C7 1.457(5)
C7 H7A 0.9300
C8 C9 1.393(4)
C8 C13 1.399(4)
C9 C10 1.375(4)
C9 H9A 0.9300
C10 C11 1.369(5)
C10 H10A 0.9300
C11 C12 1.377(4)
C12 C13 1.385(4)
C12 H12A 0.9300
C13 C14 1.503(4)
C14 C15 1.479(5)
C15 C16 1.372(5)
C15 C20 1.389(4)
C16 C17 1.376(5)
C16 H16A 0.9300
C18 C19 1.360(6)
C18 C17 1.383(6)
C18 H18A 0.9300
C19 C20 1.363(5)
C19 H19A 0.9300
C17 H17A 0.9300
C20 H20A 0.9300

loop_
_geom_hbond_atom_site_label_D
_geom_hbond_atom_site_label_H
_geom_hbond_atom_site_label_A
_geom_hbond_site_symmetry_A
_geom_hbond_distance_DH
_geom_hbond_distance_HA
_geom_hbond_distance_DA
_geom_hbond_angle_DHA
_geom_hbond_publ_flag
C12 H12A O1 5_546 0.93 2.44 3.346(4) 166 yes
C17 H17A O1 1_565 0.93 2.51 3.428(5) 168 yes

loop_
_geom_torsion_atom_site_label_1
_geom_torsion_atom_site_label_2
_geom_torsion_atom_site_label_3
_geom_torsion_atom_site_label_4
_geom_torsion
C6 C1 C2 C3 -1.4(6)
C6 C1 C2 Br1 178.4(3)
C1 C2 C3 C4 0.7(6)
Br1 C2 C3 C4 -179.0(3)
C2 C3 C4 C5 0.3(7)
C3 C4 C5 C6 -0.6(7)
C2 C1 C6 C5 1.0(6)
C2 C1 C6 C7 178.1(3)
C4 C5 C6 C1 0.0(6)
C4 C5 C6 C7 -177.1(4)
C8 N1 C7 C6 -174.9(3)
C1 C6 C7 N1 0.3(6)
C5 C6 C7 N1 177.3(4)
C7 N1 C8 C9 10.0(5)
C7 N1 C8 C13 -171.1(3)
C13 C8 C9 C10 -1.4(5)
N1 C8 C9 C10 177.5(3)
C8 C9 C10 C11 -0.1(5)
C9 C10 C11 C12 2.0(6)
C9 C10 C11 Cl1 -178.2(3)
C10 C11 C12 C13 -2.3(5)
Cl1 C11 C12 C13 177.9(3)
C11 C12 C13 C8 0.7(5)
C11 C12 C13 C14 175.4(3)
C9 C8 C13 C12 1.1(5)
N1 C8 C13 C12 -177.9(3)
C9 C8 C13 C14 -173.5(3)
N1 C8 C13 C14 7.5(4)
C12 C13 C14 O1 -57.2(4)
C8 C13 C14 O1 117.5(4)
C12 C13 C14 C15 121.4(3)
C8 C13 C14 C15 -63.9(4)
O1 C14 C15 C16 159.3(3)
C13 C14 C15 C16 -19.3(5)
O1 C14 C15 C20 -19.9(5)
C13 C14 C15 C20 161.6(3)
C20 C15 C16 C17 0.1(5)
C14 C15 C16 C17 -179.0(3)
C17 C18 C19 C20 -0.1(6)
C15 C16 C17 C18 -0.9(6)
C19 C18 C17 C16 0.9(6)
C18 C19 C20 C15 -0.8(6)
C16 C15 C20 C19 0.7(5)
C14 C15 C20 C19 179.9(3)

loop_
_cod_related_entry_id
_cod_related_entry_database
_cod_related_entry_code
1 ChemSpider 30657538
